data_4329919
loop_
_publ_author_name
'E. Carolina Sa\~nudo'
'Jorge Salinas Uber'
'Alba Pons Balagu\'e'
'Olivier Roubeau'
'Guillem Arom\'i'

_publ_section_title
;
 Molecular [(Fe3)-(Fe3)] and [(Fe4)-(Fe4)] Coordination Cluster Pairs as
 Single or Composite Arrays
;
_journal_name_full 'Inorganic Chemistry'
_journal_page_first 8441
_journal_page_last 8446
_journal_paper_doi 10.1021/ic300995g
_journal_volume 51
_journal_year 2012
_chemical_formula_moiety 'C140 H116 Fe6 N2 O36, 3(C H Cl3)'
_chemical_formula_sum 'C143 H119 Cl9 Fe6 N2 O36'
_chemical_formula_weight 3095.55
_chemical_name_systematic
; 
 ? 
;
_space_group_IT_number 2
_symmetry_cell_setting triclinic
_symmetry_space_group_name_Hall '-P 1'
_symmetry_space_group_name_H-M 'P -1'
_atom_sites_solution_hydrogens geom
_atom_sites_solution_primary direct
_atom_sites_solution_secondary difmap
_audit_creation_method SHELXL-97
_cell_angle_alpha 109.537(4)
_cell_angle_beta 102.182(4)
_cell_angle_gamma 100.760(4)
_cell_formula_units_Z 2
_cell_length_a 16.209(2)
_cell_length_b 21.766(2)
_cell_length_c 22.642(2)
_cell_measurement_reflns_used 1983
_cell_measurement_temperature 100(2)
_cell_measurement_theta_max 15.87
_cell_measurement_theta_min 2.41
_cell_volume 7066.0(13)
_computing_cell_refinement 'BRUKER APEX2'
_computing_data_collection 'BRUKER APEX2'
_computing_data_reduction 'BRUKER APEX2'
_computing_structure_refinement 'SHELXL-97 (Sheldrick, 1997)'
_computing_structure_solution 'SHELXS-97 (Sheldrick, 1990)'
_diffrn_ambient_temperature 100(2)
_diffrn_measured_fraction_theta_full 1.000
_diffrn_measured_fraction_theta_max 1.000
_diffrn_measurement_device_type 'Bruker X8 KappaAPEXII'
_diffrn_measurement_method 'omega and phi scans'
_diffrn_radiation_monochromator graphite
_diffrn_radiation_source 'fine-focus sealed tube'
_diffrn_radiation_type MoK\a
_diffrn_radiation_wavelength 0.71073
_diffrn_reflns_av_R_equivalents 0.1663
_diffrn_reflns_av_sigmaI/netI 0.1234
_diffrn_reflns_limit_h_max 14
_diffrn_reflns_limit_h_min -14
_diffrn_reflns_limit_k_max 19
_diffrn_reflns_limit_k_min -19
_diffrn_reflns_limit_l_max 20
_diffrn_reflns_limit_l_min -20
_diffrn_reflns_number 76934
_diffrn_reflns_theta_full 18.84
_diffrn_reflns_theta_max 18.85
_diffrn_reflns_theta_min 1.00
_exptl_absorpt_coefficient_mu 0.848
_exptl_absorpt_correction_T_max 0.97
_exptl_absorpt_correction_T_min 0.87
_exptl_absorpt_correction_type multi-scan
_exptl_absorpt_process_details sadabs
_exptl_crystal_colour red
_exptl_crystal_density_diffrn 1.455
_exptl_crystal_description plate
_exptl_crystal_F_000 3176
_exptl_crystal_size_max 0.16
_exptl_crystal_size_mid 0.14
_exptl_crystal_size_min 0.03
_platon_squeeze_details ' ?'
_refine_diff_density_max 1.314
_refine_diff_density_min -0.900
_refine_diff_density_rms 0.140
_refine_ls_extinction_coef 0.0015(3)
_refine_ls_extinction_expression Fc^*^=kFc[1+0.001xFc^2^\l^3^/sin(2\q)]^-1/4^
_refine_ls_extinction_method SHELXL
_refine_ls_goodness_of_fit_ref 1.046
_refine_ls_hydrogen_treatment constr
_refine_ls_matrix_type fullcycle
_refine_ls_number_parameters 1737
_refine_ls_number_reflns 11134
_refine_ls_number_restraints 1334
_refine_ls_restrained_S_all 1.013
_refine_ls_R_factor_all 0.1865
_refine_ls_R_factor_gt 0.1333
_refine_ls_shift/su_max 0.000
_refine_ls_shift/su_mean 0.000
_refine_ls_structure_factor_coef Fsqd
_refine_ls_weighting_details 'calc w=1/[\s^2^(Fo^2^)+(0.1879P)^2^+140.9304P] where P=(Fo^2^+2Fc^2^)/3'
_refine_ls_weighting_scheme calc
_refine_ls_wR_factor_gt 0.3416
_refine_ls_wR_factor_ref 0.3747
_reflns_number_gt 6531
_reflns_number_total 11134
_reflns_threshold_expression >2sigma(I)
_cod_data_source_file ic300995g_si_004.cif
_cod_data_source_block cs3122
_cod_database_code 4329919

loop_
_symmetry_equiv_pos_as_xyz
'x, y, z'
'-x, -y, -z'

loop_
_atom_site_label
_atom_site_type_symbol
_atom_site_fract_x
_atom_site_fract_y
_atom_site_fract_z
_atom_site_U_iso_or_equiv
_atom_site_adp_type
_atom_site_occupancy
_atom_site_symmetry_multiplicity
_atom_site_calc_flag
_atom_site_refinement_flags
_atom_site_disorder_assembly
_atom_site_disorder_group
Fe1 Fe 0.47701(19) 0.88225(14) 0.31272(15) 0.0471(10) Uani 1 1 d . . .
Fe2 Fe 0.47667(19) 0.77770(14) 0.17084(16) 0.0496(10) Uani 1 1 d . . .
Fe3 Fe 0.60269(18) 0.78196(14) 0.31508(16) 0.0497(10) Uani 1 1 d . . .
Fe4 Fe 0.2353(2) 0.30740(15) 0.24285(16) 0.0525(10) Uani 1 1 d . . .
Fe5 Fe 0.1081(2) 0.41625(15) 0.25469(16) 0.0534(10) Uani 1 1 d . . .
Fe6 Fe 0.0243(2) 0.25299(15) 0.16801(16) 0.0516(10) Uani 1 1 d . . .
O1 O 0.5142(8) 0.8087(6) 0.2645(6) 0.045(4) Uani 1 1 d U A .
O2 O 0.1277(9) 0.3279(6) 0.2198(6) 0.050(4) Uani 1 1 d . . .
O3 O 0.4921(13) 0.7986(9) -0.0092(9) 0.096(6) Uani 1 1 d U . .
H3 H 0.5062 0.7819 0.0187 0.144 Uiso 1 1 calc R . .
O4 O 0.4459(10) 0.7565(7) 0.0735(8) 0.063(5) Uani 1 1 d . A .
O5 O 0.4051(9) 0.6845(7) 0.1460(7) 0.054(4) Uani 1 1 d U A .
O6 O 0.2643(8) 0.6438(6) 0.1925(7) 0.036(3) Uani 1 1 d . A .
O7 O 0.1798(8) 0.4592(7) 0.2111(6) 0.047(4) Uani 1 1 d U A .
O8 O 0.0868(9) 0.5098(7) 0.2973(7) 0.061(4) Uani 1 1 d U A .
O9 O 0.0450(12) 0.5723(9) 0.3955(8) 0.091(6) Uani 1 1 d U A .
H9 H 0.0794 0.5515 0.3802 0.137 Uiso 1 1 calc R . .
O10 O 0.8489(9) 0.8160(7) 0.4465(7) 0.063(4) Uani 1 1 d U . .
H10 H 0.8108 0.8040 0.4103 0.095 Uiso 1 1 calc R . .
O11 O 0.6953(9) 0.7557(7) 0.3698(7) 0.058(4) Uani 1 1 d U A .
O12 O 0.5504(8) 0.6832(7) 0.2684(7) 0.047(4) Uani 1 1 d U A .
O13 O 0.4798(9) 0.5266(6) 0.3248(8) 0.057(4) Uani 1 1 d . A .
O14 O 0.3128(11) 0.3809(7) 0.2267(8) 0.069(5) Uani 1 1 d U A .
O15 O 0.3495(10) 0.2812(6) 0.2692(7) 0.055(4) Uani 1 1 d . A .
O16 O 0.3898(12) 0.2045(8) 0.3239(8) 0.082(5) Uani 1 1 d U A .
H16 H 0.3571 0.2251 0.3094 0.123 Uiso 1 1 calc R . .
O17 O 0.4983(11) 0.9361(8) 0.2578(8) 0.071(5) Uani 1 1 d U A .
O18 O 0.5369(8) 0.8689(7) 0.1740(7) 0.050(4) Uani 1 1 d U A .
O19 O 0.3503(9) 0.8431(7) 0.2632(8) 0.055(4) Uani 1 1 d . A .
O20 O 0.3601(9) 0.8044(7) 0.1623(7) 0.054(4) Uani 1 1 d . A .
O21 O 0.4478(9) 0.8449(8) 0.3785(7) 0.056(4) Uani 1 1 d . A .
O22 O 0.5364(10) 0.7785(7) 0.3803(7) 0.059(4) Uani 1 1 d . A .
O23 O 0.5931(10) 0.9431(7) 0.3758(7) 0.057(4) Uani 1 1 d . A .
O24 O 0.6835(9) 0.8765(8) 0.3750(7) 0.064(4) Uani 1 1 d U A .
O25 O 0.5808(9) 0.7468(6) 0.1552(7) 0.052(4) Uani 1 1 d . A .
O26 O 0.6794(8) 0.7796(7) 0.2552(8) 0.054(4) Uani 1 1 d . A .
O27 O 0.1907(9) 0.2288(7) 0.2651(7) 0.056(4) Uani 1 1 d U . .
O28 O 0.0455(9) 0.1943(7) 0.2195(8) 0.074(5) Uani 1 1 d . . .
O29 O 0.2233(9) 0.2445(8) 0.1514(8) 0.070(5) Uani 1 1 d . . .
O30 O 0.0786(10) 0.2052(7) 0.1038(8) 0.076(5) Uani 1 1 d . . .
O31 O 0.0278(9) 0.3862(6) 0.3058(7) 0.053(4) Uani 1 1 d U . .
O32 O -0.0504(9) 0.2832(6) 0.2245(6) 0.050(4) Uani 1 1 d . . .
O33 O 0.0068(8) 0.4014(7) 0.1782(7) 0.056(4) Uani 1 1 d . . .
O34 O -0.0226(9) 0.2942(7) 0.1056(7) 0.064(4) Uani 1 1 d . . .
O35 O 0.2645(10) 0.3647(7) 0.3383(7) 0.067(5) Uani 1 1 d . . .
O36 O 0.2047(10) 0.4491(7) 0.3364(7) 0.065(5) Uani 1 1 d . . .
C1 C 0.4142(18) 0.7585(14) -0.0539(17) 0.091(9) Uani 1 1 d . . .
C2 C 0.397(2) 0.7616(15) -0.1141(15) 0.092(9) Uani 1 1 d . . .
H2A H 0.4394 0.7904 -0.1238 0.111 Uiso 1 1 calc R . .
C3 C 0.318(2) 0.7222(14) -0.1614(13) 0.087(7) Uani 1 1 d U . .
H3A H 0.3068 0.7223 -0.2043 0.104 Uiso 1 1 calc R . .
C4 C 0.253(2) 0.6822(12) -0.1465(11) 0.081(7) Uani 1 1 d U . .
H4A H 0.1965 0.6579 -0.1770 0.098 Uiso 1 1 calc R . .
C5 C 0.2754(16) 0.6800(11) -0.0862(11) 0.063(7) Uani 1 1 d U . .
H5A H 0.2319 0.6524 -0.0765 0.076 Uiso 1 1 calc R . .
C6 C 0.3546(15) 0.7135(11) -0.0370(11) 0.054(6) Uani 1 1 d U A .
C7 C 0.3756(19) 0.7110(13) 0.0311(12) 0.063(7) Uani 1 1 d . . .
C8 C 0.3249(15) 0.6575(12) 0.0376(11) 0.054(6) Uani 1 1 d U A .
H8A H 0.2743 0.6282 0.0023 0.065 Uiso 1 1 calc R . .
C9 C 0.3445(15) 0.6449(11) 0.0923(12) 0.057(7) Uani 1 1 d . . .
C10 C 0.2935(12) 0.5808(10) 0.0949(10) 0.039(5) Uani 1 1 d U A .
C11 C 0.2848(14) 0.5211(10) 0.0425(11) 0.056(7) Uani 1 1 d . . .
H11A H 0.3066 0.5219 0.0069 0.067 Uiso 1 1 calc R A .
C12 C 0.2422(15) 0.4593(12) 0.0446(12) 0.061(7) Uani 1 1 d U A .
H12A H 0.2348 0.4173 0.0102 0.073 Uiso 1 1 calc R . .
C13 C 0.2125(15) 0.4609(11) 0.0960(12) 0.058(7) Uani 1 1 d . . .
H13A H 0.1862 0.4187 0.0972 0.070 Uiso 1 1 calc R A .
C14 C 0.2174(14) 0.5195(12) 0.1474(11) 0.052(6) Uani 1 1 d U A .
C15 C 0.2608(12) 0.5843(11) 0.1503(10) 0.035(4) Uani 1 1 d U . .
C16 C 0.3315(12) 0.6676(9) 0.2538(10) 0.041(6) Uani 1 1 d . . .
H16A H 0.3294 0.7122 0.2823 0.061 Uiso 1 1 calc R A .
H16B H 0.3891 0.6715 0.2460 0.061 Uiso 1 1 calc R . .
H16C H 0.3218 0.6355 0.2750 0.061 Uiso 1 1 calc R . .
C17 C 0.1788(14) 0.5169(11) 0.2015(10) 0.049(6) Uani 1 1 d . . .
C18 C 0.1421(13) 0.5638(11) 0.2358(10) 0.047(6) Uani 1 1 d U A .
H18A H 0.1469 0.6030 0.2256 0.056 Uiso 1 1 calc R . .
C19 C 0.1005(13) 0.5635(11) 0.2813(10) 0.041(6) Uani 1 1 d U . .
C20 C 0.0659(14) 0.6169(11) 0.3138(11) 0.053(5) Uani 1 1 d U A .
C21 C 0.0612(15) 0.6682(11) 0.2894(11) 0.059(5) Uani 1 1 d U . .
H21A H 0.0800 0.6677 0.2522 0.071 Uiso 1 1 calc R A .
C22 C 0.0276(17) 0.7204(14) 0.3224(14) 0.081(8) Uani 1 1 d U A .
H22A H 0.0216 0.7548 0.3061 0.097 Uiso 1 1 calc R . .
C23 C 0.0024(16) 0.7233(11) 0.3788(11) 0.063(7) Uani 1 1 d . . .
H23A H -0.0173 0.7605 0.4011 0.076 Uiso 1 1 calc R A .
C24 C 0.0062(14) 0.6734(12) 0.4015(11) 0.057(6) Uani 1 1 d U A .
H24A H -0.0119 0.6749 0.4391 0.069 Uiso 1 1 calc R . .
C25 C 0.0362(16) 0.6212(14) 0.3699(13) 0.074(8) Uani 1 1 d U . .
C26 C 0.8403(14) 0.7630(10) 0.4682(10) 0.046(6) Uani 1 1 d U . .
C27 C 0.9059(14) 0.7661(12) 0.5177(11) 0.057(7) Uani 1 1 d . . .
H27A H 0.9563 0.8043 0.5373 0.068 Uiso 1 1 calc R . .
C28 C 0.9007(17) 0.7133(13) 0.5409(12) 0.082(9) Uani 1 1 d . . .
H28A H 0.9461 0.7165 0.5770 0.098 Uiso 1 1 calc R . .
C29 C 0.8283(16) 0.6564(13) 0.5101(12) 0.068(7) Uani 1 1 d U . .
H29A H 0.8269 0.6187 0.5225 0.081 Uiso 1 1 calc R . .
C30 C 0.7601(16) 0.6540(12) 0.4630(11) 0.065(7) Uani 1 1 d U . .
H30A H 0.7081 0.6174 0.4469 0.078 Uiso 1 1 calc R . .
C31 C 0.7640(14) 0.7059(11) 0.4363(10) 0.049(6) Uani 1 1 d U A .
C32 C 0.6913(14) 0.6998(12) 0.3816(10) 0.047(6) Uani 1 1 d U . .
C33 C 0.6245(14) 0.6433(10) 0.3435(12) 0.052(6) Uani 1 1 d . A .
H33A H 0.6213 0.6053 0.3556 0.063 Uiso 1 1 calc R . .
C34 C 0.5611(13) 0.6358(10) 0.2889(12) 0.049(6) Uani 1 1 d . . .
C35 C 0.5034(14) 0.5665(10) 0.2406(11) 0.050(6) Uani 1 1 d U A .
C36 C 0.4891(16) 0.5527(12) 0.1756(12) 0.070(6) Uani 1 1 d U . .
H36A H 0.5081 0.5891 0.1629 0.084 Uiso 1 1 calc R A .
C37 C 0.4478(17) 0.4880(12) 0.1260(12) 0.080(7) Uani 1 1 d U A .
H37A H 0.4413 0.4804 0.0812 0.096 Uiso 1 1 calc R . .
C38 C 0.4160(18) 0.4342(14) 0.1447(14) 0.087(8) Uani 1 1 d U . .
H38A H 0.3893 0.3889 0.1136 0.105 Uiso 1 1 calc R A .
C39 C 0.4267(13) 0.4526(10) 0.2135(11) 0.053(4) Uani 1 1 d U A .
C40 C 0.4697(13) 0.5117(10) 0.2582(11) 0.042(5) Uani 1 1 d U . .
C41 C 0.4152(16) 0.5566(12) 0.3427(11) 0.068(7) Uani 1 1 d U . .
H41A H 0.4222 0.5673 0.3894 0.102 Uiso 1 1 calc R A .
H41B H 0.3569 0.5251 0.3168 0.102 Uiso 1 1 calc R . .
H41C H 0.4210 0.5984 0.3345 0.102 Uiso 1 1 calc R . .
C42 C 0.3924(15) 0.3941(10) 0.2326(11) 0.056(4) Uani 1 1 d U . .
C43 C 0.4496(14) 0.3597(10) 0.2539(11) 0.056(4) Uani 1 1 d U A .
H43A H 0.5096 0.3767 0.2574 0.068 Uiso 1 1 calc R . .
C44 C 0.4298(16) 0.3039(11) 0.2707(11) 0.051(5) Uani 1 1 d U . .
C45 C 0.4926(15) 0.2770(10) 0.2962(10) 0.047(6) Uani 1 1 d . A .
C46 C 0.5820(15) 0.2962(10) 0.2992(11) 0.050(6) Uani 1 1 d . . .
H46A H 0.5984 0.3297 0.2824 0.060 Uiso 1 1 calc R A .
C47 C 0.6471(17) 0.2722(11) 0.3233(11) 0.061(7) Uani 1 1 d . A .
H47A H 0.7058 0.2878 0.3231 0.073 Uiso 1 1 calc R . .
C48 C 0.6219(17) 0.2215(16) 0.3493(14) 0.097(10) Uani 1 1 d . . .
H48A H 0.6645 0.2041 0.3691 0.117 Uiso 1 1 calc R A .
C49 C 0.5327(19) 0.1988(14) 0.3443(12) 0.083(8) Uani 1 1 d U A .
H49A H 0.5143 0.1629 0.3578 0.099 Uiso 1 1 calc R . .
C50 C 0.4724(15) 0.2269(13) 0.3208(13) 0.066(7) Uani 1 1 d . . .
C51 C 0.5355(19) 0.9262(17) 0.2141(18) 0.097(6) Uani 1 1 d U . .
C52 C 0.5842(13) 0.9862(8) 0.2036(11) 0.113(5) Uani 1 1 d GU A .
C53 C 0.6670(13) 0.9903(8) 0.1947(10) 0.118(6) Uani 1 1 d GU . .
H53A H 0.6920 0.9537 0.1919 0.141 Uiso 1 1 calc R A .
C54 C 0.7132(11) 1.0481(10) 0.1897(11) 0.127(6) Uani 1 1 d GU A .
H54A H 0.7697 1.0509 0.1835 0.152 Uiso 1 1 calc R . .
C55 C 0.6766(14) 1.1017(8) 0.1937(11) 0.133(6) Uani 1 1 d GU . .
H55A H 0.7081 1.1412 0.1903 0.159 Uiso 1 1 calc R A .
C56 C 0.5938(14) 1.0976(8) 0.2027(11) 0.133(6) Uani 1 1 d GU A .
H56A H 0.5688 1.1342 0.2054 0.159 Uiso 1 1 calc R . .
C57 C 0.5476(11) 1.0398(11) 0.2077(11) 0.124(6) Uani 1 1 d GU . .
C58 C 0.478(2) 1.0509(17) 0.229(2) 0.155(9) Uani 1 1 d U A .
H58A H 0.4684 1.0937 0.2280 0.232 Uiso 1 1 calc R . .
H58B H 0.4891 1.0535 0.2745 0.232 Uiso 1 1 calc R . .
H58C H 0.4252 1.0135 0.2011 0.232 Uiso 1 1 calc R . .
C59 C 0.3192(19) 0.8234(14) 0.2027(17) 0.074(5) Uani 1 1 d U . .
C60 C 0.2270(10) 0.8240(10) 0.1785(10) 0.099(5) Uani 1 1 d GU A .
C61 C 0.1777(13) 0.8270(11) 0.2222(8) 0.115(5) Uani 1 1 d GU . .
H61A H 0.2024 0.8256 0.2635 0.138 Uiso 1 1 calc R A .
C62 C 0.0924(12) 0.8321(12) 0.2054(10) 0.131(6) Uani 1 1 d GU A .
H62A H 0.0587 0.8341 0.2353 0.157 Uiso 1 1 calc R . .
C63 C 0.0563(10) 0.8341(11) 0.1450(12) 0.141(7) Uani 1 1 d GU . .
H63A H -0.0020 0.8376 0.1335 0.169 Uiso 1 1 calc R A .
C64 C 0.1056(14) 0.8311(11) 0.1012(9) 0.131(6) Uani 1 1 d GU A .
H64A H 0.0809 0.8325 0.0599 0.157 Uiso 1 1 calc R . .
C65 C 0.1909(13) 0.8260(11) 0.1180(9) 0.113(5) Uani 1 1 d GU . .
C66 C 0.234(2) 0.8207(18) 0.0725(14) 0.124(8) Uani 1 1 d U A .
H66A H 0.1974 0.8231 0.0335 0.186 Uiso 1 1 calc R . .
H66B H 0.2487 0.7772 0.0603 0.186 Uiso 1 1 calc R . .
H66C H 0.2889 0.8579 0.0907 0.186 Uiso 1 1 calc R . .
C67 C 0.4725(19) 0.7982(12) 0.3932(11) 0.058(5) Uani 1 1 d U . .
C68 C 0.4189(16) 0.7685(11) 0.4272(11) 0.062(4) Uani 1 1 d U A .
C69 C 0.3290(16) 0.7701(11) 0.4154(12) 0.070(4) Uani 1 1 d U . .
H69A H 0.3086 0.7966 0.3929 0.084 Uiso 1 1 calc R A .
C70 C 0.2729(17) 0.7337(12) 0.4364(12) 0.078(4) Uani 1 1 d U A .
H70A H 0.2122 0.7314 0.4264 0.094 Uiso 1 1 calc R . .
C71 C 0.3082(19) 0.7003(13) 0.4729(13) 0.088(4) Uani 1 1 d U . .
H71A H 0.2691 0.6747 0.4876 0.106 Uiso 1 1 calc R A .
C72 C 0.3927(18) 0.7006(12) 0.4897(13) 0.084(4) Uani 1 1 d U A .
H72A H 0.4139 0.6807 0.5191 0.100 Uiso 1 1 calc R . .
C73 C 0.4479(17) 0.7312(12) 0.4624(12) 0.075(3) Uani 1 1 d U . .
C74 C 0.5414(16) 0.7331(12) 0.4845(12) 0.081(6) Uani 1 1 d U A .
H74A H 0.5753 0.7560 0.4630 0.121 Uiso 1 1 calc R . .
H74B H 0.5464 0.6866 0.4730 0.121 Uiso 1 1 calc R . .
H74C H 0.5645 0.7579 0.5322 0.121 Uiso 1 1 calc R . .
C75 C 0.6661(16) 0.9330(12) 0.3923(13) 0.078(6) Uani 1 1 d U . .
C76 C 0.7465(10) 0.9912(8) 0.4373(9) 0.092(5) Uani 1 1 d GU A .
C77 C 0.8139(13) 0.9742(7) 0.4719(10) 0.109(6) Uani 1 1 d GU . .
H77A H 0.8081 0.9282 0.4665 0.131 Uiso 1 1 calc R A .
C78 C 0.8899(11) 1.0244(9) 0.5146(9) 0.110(5) Uani 1 1 d GU A .
H78A H 0.9360 1.0127 0.5382 0.132 Uiso 1 1 calc R . .
C79 C 0.8984(10) 1.0916(8) 0.5225(9) 0.110(5) Uani 1 1 d GU . .
H79A H 0.9503 1.1259 0.5517 0.132 Uiso 1 1 calc R A .
C80 C 0.8310(12) 1.1087(6) 0.4879(10) 0.112(6) Uani 1 1 d GU A .
H80A H 0.8369 1.1547 0.4933 0.134 Uiso 1 1 calc R . .
C81 C 0.7551(11) 1.0585(9) 0.4452(9) 0.100(5) Uani 1 1 d GU . .
C82 C 0.6874(17) 1.0798(13) 0.4099(13) 0.092(6) Uani 1 1 d U A .
H82A H 0.7055 1.1293 0.4242 0.138 Uiso 1 1 calc R . .
H82B H 0.6320 1.0657 0.4191 0.138 Uiso 1 1 calc R . .
H82C H 0.6792 1.0586 0.3627 0.138 Uiso 1 1 calc R . .
C83 C 0.6558(17) 0.7554(13) 0.1937(13) 0.081(5) Uani 1 1 d U . .
C84 C 0.7207(19) 0.7380(14) 0.1606(15) 0.094(4) Uani 1 1 d U A .
C85 C 0.7219(18) 0.7396(13) 0.1020(15) 0.094(5) Uani 1 1 d U . .
H85A H 0.6737 0.7507 0.0801 0.113 Uiso 1 1 calc R A .
C86 C 0.7848(19) 0.7272(15) 0.0690(16) 0.107(5) Uani 1 1 d U A .
H86A H 0.7831 0.7328 0.0290 0.128 Uiso 1 1 calc R . .
C87 C 0.851(2) 0.7055(16) 0.1011(17) 0.117(6) Uani 1 1 d U . .
H87A H 0.9018 0.7048 0.0866 0.140 Uiso 1 1 calc R A .
C88 C 0.847(2) 0.6841(16) 0.1549(17) 0.117(5) Uani 1 1 d U A .
H88A H 0.8830 0.6581 0.1670 0.141 Uiso 1 1 calc R . .
C89 C 0.786(2) 0.7041(16) 0.1881(16) 0.107(5) Uani 1 1 d U . .
C90 C 0.777(2) 0.6809(16) 0.2456(14) 0.120(7) Uani 1 1 d U A .
H90A H 0.8252 0.6610 0.2563 0.180 Uiso 1 1 calc R . .
H90B H 0.7207 0.6470 0.2322 0.180 Uiso 1 1 calc R . .
H90C H 0.7812 0.7203 0.2843 0.180 Uiso 1 1 calc R . .
C91 C 0.1138(18) 0.1922(14) 0.2547(13) 0.091(6) Uani 1 1 d U . .
C92 C 0.1199(14) 0.1553(10) 0.3004(9) 0.105(5) Uani 1 1 d GU . .
C93 C 0.1928(12) 0.1769(8) 0.3550(10) 0.107(5) Uani 1 1 d GU . .
H93A H 0.2392 0.2157 0.3643 0.129 Uiso 1 1 calc R . .
C94 C 0.1976(12) 0.1416(10) 0.3962(9) 0.118(6) Uani 1 1 d GU . .
H94A H 0.2474 0.1563 0.4335 0.142 Uiso 1 1 calc R . .
C95 C 0.1297(15) 0.0848(10) 0.3827(10) 0.124(6) Uani 1 1 d GU . .
H95A H 0.1330 0.0607 0.4108 0.149 Uiso 1 1 calc R . .
C96 C 0.0568(12) 0.0633(9) 0.3280(11) 0.124(6) Uani 1 1 d GU . .
H96A H 0.0104 0.0245 0.3188 0.148 Uiso 1 1 calc R . .
C97 C 0.0520(12) 0.0985(11) 0.2869(9) 0.120(6) Uani 1 1 d GU . .
C98 C -0.020(2) 0.0789(16) 0.2380(16) 0.135(9) Uani 1 1 d U . .
H98A H -0.0603 0.0384 0.2369 0.202 Uiso 1 1 calc R . .
H98B H -0.0056 0.0682 0.1965 0.202 Uiso 1 1 calc R . .
H98C H -0.0491 0.1154 0.2440 0.202 Uiso 1 1 calc R . .
C99 C 0.1574(14) 0.2094(11) 0.1019(11) 0.057(4) Uani 1 1 d U . .
C100 C 0.1733(17) 0.1675(11) 0.0380(12) 0.065(4) Uani 1 1 d U . .
C101 C 0.0982(17) 0.1298(12) -0.0134(11) 0.068(5) Uani 1 1 d U . .
H10A H 0.0414 0.1321 -0.0098 0.082 Uiso 1 1 calc R . .
C102 C 0.1098(18) 0.0896(13) -0.0691(13) 0.083(5) Uani 1 1 d U . .
H10B H 0.0593 0.0610 -0.1047 0.099 Uiso 1 1 calc R . .
C103 C 0.1891(18) 0.0880(13) -0.0765(13) 0.085(5) Uani 1 1 d U . .
H10C H 0.1929 0.0592 -0.1174 0.102 Uiso 1 1 calc R . .
C104 C 0.2650(18) 0.1264(13) -0.0271(12) 0.081(5) Uani 1 1 d U . .
H10D H 0.3216 0.1250 -0.0319 0.097 Uiso 1 1 calc R . .
C105 C 0.2529(17) 0.1682(13) 0.0312(13) 0.078(5) Uani 1 1 d U . .
C106 C 0.3393(16) 0.2125(14) 0.0903(12) 0.091(6) Uani 1 1 d U . .
H10F H 0.3232 0.2399 0.1278 0.137 Uiso 1 1 calc R . .
H10G H 0.3769 0.2425 0.0766 0.137 Uiso 1 1 calc R . .
H10H H 0.3711 0.1825 0.1028 0.137 Uiso 1 1 calc R . .
C107 C -0.0301(13) 0.3266(10) 0.2804(10) 0.049(4) Uani 1 1 d U . .
C108 C -0.0715(14) 0.3121(11) 0.3303(11) 0.056(4) Uani 1 1 d U . .
C109 C -0.1092(14) 0.2466(11) 0.3167(11) 0.058(4) Uani 1 1 d U . .
H10E H -0.1127 0.2141 0.2752 0.070 Uiso 1 1 calc R . .
C110 C -0.1428(15) 0.2232(12) 0.3580(12) 0.063(5) Uani 1 1 d U . .
H11B H -0.1686 0.1762 0.3460 0.076 Uiso 1 1 calc R . .
C111 C -0.1382(15) 0.2658(12) 0.4118(12) 0.064(5) Uani 1 1 d U . .
H11C H -0.1568 0.2487 0.4417 0.076 Uiso 1 1 calc R . .
C112 C -0.1102(15) 0.3322(12) 0.4319(12) 0.069(5) Uani 1 1 d U . .
H11D H -0.1152 0.3628 0.4714 0.083 Uiso 1 1 calc R . .
C113 C -0.0710(15) 0.3542(12) 0.3876(12) 0.068(4) Uani 1 1 d U . .
C114 C -0.032(2) 0.4320(17) 0.4125(17) 0.143(13) Uani 1 1 d U . .
H11H H -0.0073 0.4428 0.3800 0.214 Uiso 1 1 calc R . .
H11I H 0.0146 0.4482 0.4541 0.214 Uiso 1 1 calc R . .
H11J H -0.0783 0.4544 0.4190 0.214 Uiso 1 1 calc R . .
C115 C -0.0192(14) 0.3572(14) 0.1216(14) 0.097(5) Uani 1 1 d U . .
C116 C -0.0465(10) 0.3753(10) 0.0615(9) 0.103(5) Uani 1 1 d GU . .
C117 C -0.0398(10) 0.3302(8) 0.0037(11) 0.109(5) Uani 1 1 d GU . .
H11E H -0.0247 0.2898 0.0026 0.131 Uiso 1 1 calc R . .
C118 C -0.0552(10) 0.3442(9) -0.0526(8) 0.113(5) Uani 1 1 d GU . .
H11F H -0.0506 0.3133 -0.0922 0.136 Uiso 1 1 calc R . .
C119 C -0.0774(10) 0.4033(10) -0.0510(8) 0.112(5) Uani 1 1 d GU . .
H11G H -0.0879 0.4128 -0.0895 0.134 Uiso 1 1 calc R . .
C120 C -0.0841(10) 0.4484(8) 0.0068(10) 0.107(5) Uani 1 1 d GU . .
H12B H -0.0992 0.4888 0.0079 0.129 Uiso 1 1 calc R . .
C121 C -0.0687(10) 0.4344(9) 0.0631(8) 0.105(5) Uani 1 1 d GU . .
C122 C -0.0822(17) 0.4792(14) 0.1251(14) 0.110(6) Uani 1 1 d U . .
H12G H -0.0981 0.5184 0.1191 0.165 Uiso 1 1 calc R . .
H12H H -0.0278 0.4948 0.1613 0.165 Uiso 1 1 calc R . .
H12I H -0.1295 0.4534 0.1354 0.165 Uiso 1 1 calc R . .
C123 C 0.2534(15) 0.4227(11) 0.3634(11) 0.065(5) Uani 1 1 d U . .
C124 C 0.3008(17) 0.4638(12) 0.4368(12) 0.070(4) Uani 1 1 d U . .
C125 C 0.2666(17) 0.5167(11) 0.4686(12) 0.073(4) Uani 1 1 d U . .
H12C H 0.2191 0.5271 0.4449 0.088 Uiso 1 1 calc R . .
C126 C 0.3054(18) 0.5534(13) 0.5367(13) 0.086(5) Uani 1 1 d U . .
H12D H 0.2833 0.5890 0.5590 0.104 Uiso 1 1 calc R . .
C127 C 0.3731(19) 0.5395(14) 0.5713(14) 0.087(5) Uani 1 1 d U . .
H12E H 0.3993 0.5665 0.6167 0.104 Uiso 1 1 calc R . .
C128 C 0.4031(18) 0.4886(13) 0.5424(12) 0.085(5) Uani 1 1 d U . .
H12F H 0.4495 0.4789 0.5679 0.102 Uiso 1 1 calc R . .
C129 C 0.3664(17) 0.4459(13) 0.4708(12) 0.077(5) Uani 1 1 d U . .
C130 C 0.4053(17) 0.3912(13) 0.4400(13) 0.090(7) Uani 1 1 d U . .
H13K H 0.3752 0.3693 0.3928 0.134 Uiso 1 1 calc R . .
H13L H 0.3983 0.3574 0.4597 0.134 Uiso 1 1 calc R . .
H13M H 0.4679 0.4107 0.4473 0.134 Uiso 1 1 calc R . .
N1 N 0.4340(18) 0.9671(11) 0.3674(13) 0.064(4) Uani 0.545(14) 1 d PGU A 1
C131 C 0.4594(17) 0.9888(13) 0.4354(13) 0.065(4) Uani 0.545(14) 1 d PGU A 1
H13B H 0.4933 0.9663 0.4559 0.078 Uiso 0.545(14) 1 calc PR A 1
C132 C 0.4353(18) 1.0433(14) 0.4732(10) 0.068(4) Uani 0.545(14) 1 d PGU A 1
H13C H 0.4527 1.0581 0.5196 0.081 Uiso 0.545(14) 1 calc PR A 1
C133 C 0.3858(18) 1.0763(12) 0.4431(13) 0.067(4) Uani 0.545(14) 1 d PGU A 1
H13D H 0.3693 1.1135 0.4690 0.081 Uiso 0.545(14) 1 calc PR A 1
C134 C 0.3604(17) 1.0546(13) 0.3752(13) 0.067(4) Uani 0.545(14) 1 d PGU A 1
H13E H 0.3265 1.0771 0.3547 0.080 Uiso 0.545(14) 1 calc PR A 1
C135 C 0.3845(18) 1.0000(13) 0.3374(10) 0.065(4) Uani 0.545(14) 1 d PGU A 1
H13F H 0.3671 0.9852 0.2909 0.078 Uiso 0.545(14) 1 calc PR A 1
N2 N -0.0932(13) 0.1679(9) 0.1081(8) 0.048(5) Uani 1 1 d . . .
C136 C -0.0860(17) 0.1063(15) 0.0774(13) 0.067(7) Uani 1 1 d . . .
H13G H -0.0296 0.0985 0.0844 0.080 Uiso 1 1 calc R . .
C137 C -0.162(3) 0.0509(13) 0.0335(12) 0.084(9) Uani 1 1 d . . .
H13H H -0.1556 0.0081 0.0092 0.101 Uiso 1 1 calc R . .
C138 C -0.241(2) 0.0606(17) 0.0278(16) 0.093(10) Uani 1 1 d . . .
H13I H -0.2918 0.0234 0.0028 0.112 Uiso 1 1 calc R . .
C139 C -0.2496(17) 0.1244(15) 0.0581(15) 0.086(9) Uani 1 1 d . . .
H13J H -0.3059 0.1322 0.0508 0.103 Uiso 1 1 calc R . .
C140 C -0.1728(19) 0.1794(12) 0.1008(12) 0.065(7) Uani 1 1 d . . .
H14A H -0.1783 0.2231 0.1236 0.078 Uiso 1 1 calc R . .
N11 N 0.424(2) 0.9650(14) 0.3707(14) 0.064(4) Uani 0.455(14) 1 d PGU A 2
C141 C 0.349(2) 0.9452(12) 0.3878(16) 0.065(5) Uani 0.455(14) 1 d PGU A 2
H14B H 0.3201 0.8984 0.3734 0.078 Uiso 0.455(14) 1 calc PR A 2
C142 C 0.3170(18) 0.9939(16) 0.4260(16) 0.067(5) Uani 0.455(14) 1 d PGU A 2
H14C H 0.2657 0.9804 0.4377 0.080 Uiso 0.455(14) 1 calc PR A 2
C143 C 0.360(2) 1.0625(14) 0.4470(15) 0.067(4) Uani 0.455(14) 1 d PGU A 2
H14D H 0.3376 1.0958 0.4731 0.081 Uiso 0.455(14) 1 calc PR A 2
C144 C 0.435(2) 1.0823(12) 0.4299(16) 0.067(4) Uani 0.455(14) 1 d PGU A 2
H14E H 0.4640 1.1292 0.4443 0.081 Uiso 0.455(14) 1 calc PR A 2
C145 C 0.4671(18) 1.0336(16) 0.3917(16) 0.065(4) Uani 0.455(14) 1 d PGU A 2
H14F H 0.5184 1.0471 0.3800 0.078 Uiso 0.455(14) 1 calc PR A 2
C1S C 0.2273(11) 0.0721(19) 0.1825(15) 0.164(5) Uani 0.85 1 d PDU . .
H1S H 0.2365 0.1181 0.2166 0.197 Uiso 0.85 1 calc PR . .
Cl1 Cl 0.1294(8) 0.0503(6) 0.1261(6) 0.154(4) Uani 0.85 1 d PDU . .
Cl2 Cl 0.2289(9) 0.0159(7) 0.2191(6) 0.177(4) Uani 0.85 1 d PDU . .
Cl3 Cl 0.3077(8) 0.0757(7) 0.1463(7) 0.196(5) Uani 0.85 1 d PDU . .
C2S C 0.2288(14) 0.5045(17) 0.689(2) 0.288(8) Uani 0.80 1 d PDU . .
H2S H 0.2215 0.4681 0.6455 0.345 Uiso 0.80 1 calc PR . .
Cl4 Cl 0.1581(11) 0.4775(10) 0.7265(14) 0.310(9) Uani 0.80 1 d PDU . .
Cl5 Cl 0.3313(10) 0.5256(8) 0.7390(13) 0.286(9) Uani 0.80 1 d PDU . .
Cl6 Cl 0.2092(11) 0.5750(10) 0.6791(13) 0.294(9) Uani 0.80 1 d PDU . .
C3S C 0.850(2) 0.8909(18) 0.2870(11) 0.244(7) Uani 0.80 1 d PDU . .
H3S H 0.7967 0.8521 0.2745 0.293 Uiso 0.80 1 calc PR . .
Cl7 Cl 0.9280(12) 0.8917(9) 0.3495(10) 0.257(7) Uani 0.80 1 d PDU . .
Cl8 Cl 0.8226(12) 0.9646(9) 0.3091(10) 0.248(6) Uani 0.80 1 d PDU . .
Cl9 Cl 0.8904(14) 0.8819(9) 0.2225(9) 0.265(7) Uani 0.80 1 d PDU . .

loop_
_atom_site_aniso_label
_atom_site_aniso_U_11
_atom_site_aniso_U_22
_atom_site_aniso_U_33
_atom_site_aniso_U_23
_atom_site_aniso_U_13
_atom_site_aniso_U_12
Fe1 0.046(2) 0.0313(19) 0.066(2) 0.0347(17) 0.0048(17) -0.0023(15)
Fe2 0.045(2) 0.0312(19) 0.072(2) 0.0335(17) 0.0117(17) -0.0077(15)
Fe3 0.0351(19) 0.0286(19) 0.084(2) 0.0368(18) 0.0052(17) -0.0081(15)
Fe4 0.055(2) 0.040(2) 0.069(2) 0.0373(18) 0.0122(18) 0.0063(17)
Fe5 0.062(2) 0.035(2) 0.083(2) 0.0447(19) 0.0267(19) 0.0094(17)
Fe6 0.054(2) 0.0339(19) 0.069(2) 0.0363(18) 0.0079(18) 0.0002(16)
O1 0.039(7) 0.037(7) 0.059(7) 0.028(6) 0.014(6) -0.007(5)
O2 0.061(10) 0.021(8) 0.059(9) 0.023(7) -0.002(8) -0.003(7)
O3 0.098(10) 0.101(9) 0.093(9) 0.056(8) 0.032(8) -0.003(7)
O4 0.056(11) 0.035(10) 0.090(12) 0.030(9) 0.019(10) -0.014(9)
O5 0.055(8) 0.044(7) 0.067(8) 0.035(6) 0.012(6) 0.001(6)
O6 0.039(9) 0.021(8) 0.054(9) 0.024(8) 0.017(8) 0.000(7)
O7 0.051(7) 0.039(7) 0.061(7) 0.037(6) 0.021(5) 0.000(5)
O8 0.074(8) 0.041(7) 0.079(8) 0.035(6) 0.024(6) 0.015(6)
O9 0.114(10) 0.085(9) 0.093(9) 0.042(7) 0.047(7) 0.034(7)
O10 0.067(8) 0.048(7) 0.073(8) 0.039(6) 0.003(6) 0.003(6)
O11 0.050(7) 0.045(7) 0.080(8) 0.040(6) 0.004(6) 0.006(6)
O12 0.045(7) 0.025(7) 0.066(8) 0.022(6) 0.006(6) 0.002(6)
O13 0.043(9) 0.032(9) 0.086(12) 0.030(8) 0.004(9) -0.012(7)
O14 0.076(9) 0.054(8) 0.086(8) 0.046(7) 0.021(7) 0.007(6)
O15 0.074(12) 0.034(9) 0.071(10) 0.037(8) 0.029(9) 0.011(8)
O16 0.087(9) 0.081(9) 0.092(9) 0.055(7) 0.021(7) 0.022(7)
O17 0.081(9) 0.064(8) 0.075(8) 0.049(7) 0.015(7) 0.008(7)
O18 0.049(7) 0.037(7) 0.064(7) 0.030(6) 0.022(5) -0.009(5)
O19 0.048(9) 0.051(10) 0.073(11) 0.042(9) 0.010(8) 0.005(8)
O20 0.050(10) 0.039(9) 0.066(10) 0.036(8) -0.003(8) -0.008(7)
O21 0.066(10) 0.058(10) 0.058(10) 0.037(9) 0.023(8) 0.017(8)
O22 0.057(10) 0.064(11) 0.087(12) 0.064(9) 0.027(9) 0.012(9)
O23 0.049(10) 0.041(9) 0.072(11) 0.031(8) -0.001(8) -0.006(8)
O24 0.052(8) 0.051(8) 0.080(8) 0.031(7) 0.007(6) -0.001(6)
O25 0.046(10) 0.028(8) 0.076(10) 0.028(8) 0.006(8) -0.005(7)
O26 0.034(9) 0.043(9) 0.092(12) 0.043(9) 0.018(8) -0.002(7)
O27 0.064(8) 0.045(7) 0.069(8) 0.038(6) 0.015(6) 0.013(6)
O28 0.055(10) 0.052(10) 0.122(14) 0.066(10) -0.004(9) 0.000(8)
O29 0.057(10) 0.084(12) 0.097(12) 0.059(10) 0.025(9) 0.034(9)
O30 0.062(11) 0.061(11) 0.100(13) 0.043(10) 0.018(10) -0.009(9)
O31 0.059(7) 0.043(7) 0.064(7) 0.030(6) 0.027(6) 0.004(6)
O32 0.067(10) 0.028(8) 0.053(9) 0.023(7) 0.016(8) -0.004(7)
O33 0.035(8) 0.064(10) 0.097(11) 0.071(9) 0.010(8) 0.017(7)
O34 0.055(10) 0.083(11) 0.071(10) 0.063(9) 0.014(8) -0.001(8)
O35 0.083(11) 0.034(9) 0.088(11) 0.033(8) 0.023(9) 0.007(8)
O36 0.092(12) 0.037(9) 0.064(10) 0.033(8) 0.004(9) 0.005(8)
C1 0.07(2) 0.09(2) 0.11(3) 0.06(2) 0.02(2) -0.006(18)
C2 0.10(2) 0.10(2) 0.07(2) 0.04(2) 0.04(2) -0.013(19)
C3 0.15(2) 0.070(16) 0.057(13) 0.041(12) 0.044(14) 0.023(15)
C4 0.15(2) 0.065(15) 0.050(13) 0.046(11) 0.038(14) 0.026(14)
C5 0.074(11) 0.064(10) 0.061(10) 0.040(8) 0.024(8) 0.007(8)
C6 0.057(10) 0.050(10) 0.060(10) 0.030(8) 0.023(8) 0.003(8)
C7 0.09(2) 0.058(18) 0.059(18) 0.034(15) 0.051(17) 0.023(17)
C8 0.060(10) 0.053(10) 0.058(10) 0.035(8) 0.015(8) 0.008(8)
C9 0.056(16) 0.035(15) 0.063(17) 0.020(13) 0.003(14) -0.011(13)
C10 0.038(8) 0.033(8) 0.041(7) 0.018(7) 0.006(6) -0.001(7)
C11 0.064(16) 0.026(14) 0.069(16) 0.027(13) 0.009(13) -0.014(12)
C12 0.063(10) 0.061(11) 0.064(10) 0.031(8) 0.025(8) 0.014(8)
C13 0.070(17) 0.026(14) 0.066(17) 0.017(14) -0.004(14) 0.013(12)
C14 0.056(10) 0.042(10) 0.061(10) 0.031(8) 0.011(8) 0.009(8)
C15 0.034(8) 0.028(8) 0.039(7) 0.020(7) 0.002(6) -0.002(6)
C16 0.032(13) 0.027(12) 0.054(15) 0.023(11) 0.004(13) -0.016(10)
C17 0.068(16) 0.034(15) 0.047(15) 0.025(12) 0.014(13) 0.001(12)
C18 0.046(9) 0.043(10) 0.057(10) 0.021(8) 0.024(8) 0.011(8)
C19 0.046(9) 0.040(9) 0.043(9) 0.025(8) 0.016(8) 0.006(7)
C20 0.063(9) 0.046(8) 0.065(9) 0.030(7) 0.029(7) 0.020(7)
C21 0.074(11) 0.053(11) 0.072(11) 0.037(8) 0.035(10) 0.027(10)
C22 0.087(11) 0.075(11) 0.092(12) 0.040(9) 0.035(9) 0.022(9)
C23 0.10(2) 0.026(14) 0.067(17) 0.024(13) 0.018(15) 0.025(13)
C24 0.063(10) 0.051(10) 0.062(10) 0.022(8) 0.021(8) 0.021(8)
C25 0.074(11) 0.071(11) 0.081(11) 0.040(9) 0.014(8) 0.020(9)
C26 0.041(10) 0.044(10) 0.053(10) 0.021(8) 0.015(8) 0.006(8)
C27 0.032(14) 0.064(17) 0.071(17) 0.026(15) 0.004(13) 0.017(12)
C28 0.10(2) 0.069(19) 0.079(19) 0.063(17) -0.015(16) 0.005(17)
C29 0.071(11) 0.066(11) 0.070(10) 0.042(8) 0.014(8) 0.007(8)
C30 0.062(10) 0.060(10) 0.078(11) 0.042(8) 0.011(8) 0.011(8)
C31 0.047(10) 0.050(10) 0.053(9) 0.026(8) 0.023(8) 0.001(7)
C32 0.045(10) 0.045(10) 0.052(10) 0.026(8) 0.012(8) 0.000(8)
C33 0.038(15) 0.022(14) 0.089(18) 0.032(13) -0.006(15) -0.001(12)
C34 0.017(13) 0.028(15) 0.10(2) 0.024(15) 0.016(14) 0.000(11)
C35 0.059(10) 0.034(9) 0.059(10) 0.030(8) -0.003(7) 0.016(8)
C36 0.087(10) 0.054(9) 0.072(10) 0.042(7) 0.019(8) 0.000(7)
C37 0.109(13) 0.055(10) 0.072(12) 0.044(9) 0.013(11) -0.008(10)
C38 0.093(12) 0.078(11) 0.088(12) 0.040(9) 0.017(9) 0.013(9)
C39 0.045(9) 0.031(7) 0.077(10) 0.031(6) 0.005(8) -0.003(7)
C40 0.038(8) 0.032(7) 0.061(9) 0.030(6) 0.014(7) 0.001(6)
C41 0.063(11) 0.065(11) 0.071(11) 0.025(8) 0.023(8) 0.004(8)
C42 0.047(10) 0.032(7) 0.089(10) 0.036(7) 0.007(8) -0.001(6)
C43 0.047(10) 0.033(9) 0.090(11) 0.037(7) 0.010(9) 0.001(7)
C44 0.043(11) 0.033(10) 0.083(12) 0.035(9) 0.013(10) 0.003(9)
C45 0.040(18) 0.016(13) 0.065(16) 0.015(12) -0.008(12) -0.011(11)
C46 0.035(17) 0.036(14) 0.082(17) 0.034(13) 0.013(13) 0.000(13)
C47 0.065(18) 0.054(17) 0.078(18) 0.047(15) 0.020(15) 0.010(14)
C48 0.053(19) 0.15(3) 0.14(3) 0.12(2) 0.027(17) 0.035(18)
C49 0.084(12) 0.088(11) 0.086(11) 0.052(9) 0.020(9) 0.022(9)
C50 0.039(16) 0.065(18) 0.12(2) 0.058(18) 0.028(15) 0.035(14)
C51 0.085(13) 0.089(12) 0.130(15) 0.083(12) 0.018(12) -0.002(11)
C52 0.107(11) 0.086(10) 0.151(12) 0.084(10) 0.021(11) -0.012(9)
C53 0.108(12) 0.088(10) 0.161(13) 0.086(11) 0.027(11) -0.019(9)
C54 0.121(12) 0.090(11) 0.167(13) 0.089(11) 0.023(12) -0.026(9)
C55 0.136(13) 0.085(11) 0.169(13) 0.085(11) 0.019(12) -0.025(10)
C56 0.138(13) 0.079(10) 0.173(13) 0.080(11) 0.020(12) -0.016(10)
C57 0.125(12) 0.080(10) 0.168(13) 0.080(11) 0.029(11) -0.008(9)
C58 0.139(19) 0.105(17) 0.23(2) 0.089(17) 0.055(17) 0.008(13)
C59 0.076(7) 0.074(9) 0.081(9) 0.046(7) 0.020(6) 0.018(8)
C60 0.077(8) 0.107(10) 0.111(10) 0.052(9) 0.011(7) 0.022(9)
C61 0.068(9) 0.140(12) 0.127(11) 0.051(11) 0.018(8) 0.023(10)
C62 0.072(9) 0.157(13) 0.144(12) 0.048(12) 0.011(9) 0.029(11)
C63 0.082(10) 0.161(13) 0.149(13) 0.048(12) -0.003(9) 0.029(11)
C64 0.087(10) 0.146(12) 0.138(12) 0.057(12) -0.010(9) 0.026(11)
C65 0.086(10) 0.124(11) 0.120(11) 0.059(10) -0.002(8) 0.024(10)
C66 0.110(15) 0.16(2) 0.110(14) 0.074(17) 0.003(11) 0.048(17)
C67 0.074(11) 0.037(11) 0.064(11) 0.023(8) 0.028(10) 0.000(10)
C68 0.079(8) 0.038(8) 0.074(9) 0.030(6) 0.031(8) 0.000(8)
C69 0.074(9) 0.052(9) 0.082(10) 0.032(7) 0.029(9) -0.005(8)
C70 0.078(5) 0.065(8) 0.090(9) 0.040(6) 0.029(7) -0.009(7)
C71 0.096(7) 0.066(9) 0.096(10) 0.046(6) 0.024(8) -0.013(9)
C72 0.102(8) 0.063(9) 0.090(10) 0.051(6) 0.025(8) -0.003(8)
C73 0.096(6) 0.051(8) 0.083(8) 0.041(5) 0.027(7) 0.002(6)
C74 0.100(7) 0.053(13) 0.098(15) 0.047(11) 0.026(11) 0.009(11)
C75 0.081(10) 0.061(8) 0.101(13) 0.050(10) 0.026(8) 0.007(8)
C76 0.090(9) 0.064(7) 0.116(10) 0.049(8) 0.009(7) 0.007(6)
C77 0.106(10) 0.078(7) 0.131(11) 0.049(8) -0.001(8) 0.020(6)
C78 0.106(8) 0.084(7) 0.122(9) 0.045(7) -0.002(6) 0.023(6)
C79 0.105(8) 0.081(7) 0.124(8) 0.040(7) -0.001(6) 0.018(6)
C80 0.110(9) 0.063(7) 0.131(11) 0.041(8) -0.012(8) 0.006(6)
C81 0.099(9) 0.061(7) 0.122(10) 0.045(8) -0.001(7) 0.006(6)
C82 0.099(9) 0.072(9) 0.103(10) 0.045(8) 0.014(7) 0.019(7)
C83 0.079(8) 0.074(9) 0.093(9) 0.043(7) 0.029(7) 0.004(7)
C84 0.080(9) 0.088(9) 0.115(10) 0.045(8) 0.036(7) 0.007(7)
C85 0.076(10) 0.089(10) 0.125(11) 0.051(9) 0.050(8) 0.002(8)
C86 0.081(11) 0.103(11) 0.133(12) 0.039(10) 0.052(9) 0.009(10)
C87 0.082(11) 0.114(12) 0.138(13) 0.031(10) 0.042(10) 0.014(9)
C88 0.085(11) 0.111(12) 0.138(13) 0.034(10) 0.031(9) 0.019(8)
C89 0.084(10) 0.103(11) 0.127(11) 0.044(9) 0.030(8) 0.017(8)
C90 0.118(18) 0.127(19) 0.111(17) 0.047(13) 0.020(13) 0.039(14)
C91 0.099(9) 0.085(9) 0.101(9) 0.045(7) 0.032(7) 0.031(7)
C92 0.118(9) 0.098(9) 0.117(9) 0.060(7) 0.037(7) 0.031(7)
C93 0.121(9) 0.107(8) 0.117(8) 0.068(7) 0.037(6) 0.036(7)
C94 0.130(11) 0.118(11) 0.128(10) 0.079(8) 0.037(8) 0.023(9)
C95 0.133(12) 0.115(12) 0.136(12) 0.075(9) 0.034(9) 0.019(10)
C96 0.134(12) 0.115(11) 0.135(12) 0.075(9) 0.036(9) 0.021(9)
C97 0.132(10) 0.108(10) 0.132(11) 0.069(8) 0.035(8) 0.022(8)
C98 0.150(16) 0.115(18) 0.132(18) 0.073(14) 0.020(12) 0.001(13)
C99 0.066(8) 0.047(8) 0.069(7) 0.041(6) 0.018(6) 0.007(7)
C100 0.074(6) 0.056(8) 0.072(7) 0.041(6) 0.025(6) 0.003(7)
C101 0.079(7) 0.065(10) 0.067(8) 0.041(7) 0.024(7) 0.004(8)
C102 0.084(8) 0.077(11) 0.078(8) 0.028(7) 0.025(8) 0.004(9)
C103 0.088(9) 0.083(11) 0.080(8) 0.034(7) 0.035(7) 0.002(10)
C104 0.082(8) 0.081(11) 0.082(8) 0.038(7) 0.038(7) -0.002(9)
C105 0.077(6) 0.073(9) 0.083(8) 0.035(7) 0.033(6) 0.000(8)
C106 0.072(7) 0.099(10) 0.092(8) 0.025(7) 0.031(7) 0.012(8)
C107 0.046(10) 0.049(10) 0.075(10) 0.046(8) 0.025(8) 0.019(8)
C108 0.058(9) 0.054(8) 0.074(9) 0.041(7) 0.031(7) 0.015(7)
C109 0.058(10) 0.056(8) 0.076(9) 0.039(7) 0.036(8) 0.009(8)
C110 0.066(10) 0.058(9) 0.078(10) 0.034(7) 0.041(9) 0.004(9)
C111 0.067(10) 0.063(9) 0.074(10) 0.036(8) 0.037(9) 0.012(9)
C112 0.077(10) 0.062(9) 0.079(9) 0.031(8) 0.043(8) 0.012(9)
C113 0.073(10) 0.058(8) 0.081(9) 0.034(7) 0.039(8) 0.009(8)
C114 0.150(16) 0.142(16) 0.142(15) 0.058(10) 0.059(10) 0.029(10)
C115 0.030(9) 0.121(12) 0.151(11) 0.112(10) -0.018(10) -0.016(9)
C116 0.040(7) 0.127(10) 0.150(10) 0.114(9) -0.019(8) -0.019(7)
C117 0.046(8) 0.135(11) 0.149(11) 0.111(9) -0.020(9) -0.018(8)
C118 0.050(8) 0.139(11) 0.149(10) 0.112(9) -0.020(9) -0.024(8)
C119 0.048(8) 0.137(11) 0.151(11) 0.117(9) -0.021(9) -0.031(9)
C120 0.045(8) 0.129(11) 0.152(11) 0.120(9) -0.022(9) -0.029(8)
C121 0.047(7) 0.126(11) 0.151(10) 0.118(9) -0.021(9) -0.020(8)
C122 0.068(13) 0.120(13) 0.150(12) 0.116(11) -0.022(12) -0.013(10)
C123 0.080(11) 0.052(10) 0.068(7) 0.041(7) 0.027(7) -0.008(9)
C124 0.081(8) 0.060(7) 0.069(7) 0.038(5) 0.027(6) -0.006(6)
C125 0.092(10) 0.051(9) 0.076(8) 0.035(7) 0.030(8) -0.010(7)
C126 0.104(11) 0.060(10) 0.079(8) 0.026(8) 0.028(8) -0.013(8)
C127 0.106(12) 0.068(11) 0.071(9) 0.032(8) 0.024(8) -0.018(9)
C128 0.101(11) 0.070(10) 0.072(8) 0.039(8) 0.016(8) -0.013(8)
C129 0.087(10) 0.062(9) 0.074(8) 0.036(7) 0.018(7) -0.008(7)
C130 0.084(15) 0.073(15) 0.094(13) 0.031(10) 0.010(12) 0.000(10)
N1 0.075(10) 0.049(8) 0.074(8) 0.032(7) 0.025(8) 0.014(7)
C131 0.075(10) 0.050(8) 0.074(8) 0.030(7) 0.024(8) 0.015(7)
C132 0.077(10) 0.051(8) 0.077(9) 0.028(7) 0.023(8) 0.017(7)
C133 0.077(10) 0.051(8) 0.077(9) 0.028(8) 0.024(8) 0.017(7)
C134 0.078(10) 0.051(8) 0.077(9) 0.029(8) 0.025(8) 0.016(7)
C135 0.076(10) 0.049(8) 0.075(9) 0.031(7) 0.024(8) 0.016(7)
N2 0.062(16) 0.033(14) 0.065(13) 0.032(11) 0.029(11) 0.018(10)
C136 0.08(2) 0.06(2) 0.079(19) 0.041(17) 0.022(17) 0.021(18)
C137 0.12(3) 0.044(19) 0.062(18) 0.006(15) 0.02(2) 0.00(2)
C138 0.08(3) 0.08(3) 0.16(3) 0.07(2) 0.07(2) 0.014(19)
C139 0.052(19) 0.051(19) 0.17(3) 0.06(2) 0.045(19) 0.004(17)
C140 0.07(2) 0.045(17) 0.09(2) 0.052(15) 0.019(17) 0.003(18)
N11 0.075(10) 0.049(8) 0.074(9) 0.032(7) 0.024(8) 0.015(7)
C141 0.076(10) 0.050(8) 0.075(9) 0.031(8) 0.026(8) 0.016(8)
C142 0.078(10) 0.051(9) 0.078(10) 0.030(9) 0.026(8) 0.018(8)
C143 0.077(10) 0.051(8) 0.077(9) 0.029(8) 0.025(8) 0.017(8)
C144 0.077(10) 0.051(8) 0.077(9) 0.028(8) 0.025(8) 0.016(7)
C145 0.076(10) 0.049(8) 0.076(9) 0.030(7) 0.024(8) 0.015(7)
C1S 0.159(9) 0.136(10) 0.187(11) 0.045(8) 0.051(6) 0.053(11)
Cl1 0.170(8) 0.107(8) 0.172(9) 0.037(7) 0.047(7) 0.052(7)
Cl2 0.176(10) 0.161(10) 0.183(10) 0.058(8) 0.039(8) 0.058(8)
Cl3 0.170(8) 0.169(11) 0.206(11) 0.033(9) 0.064(8) 0.018(9)
C2S 0.192(12) 0.173(12) 0.50(2) 0.158(14) 0.101(13) -0.007(11)
Cl4 0.192(12) 0.225(14) 0.50(2) 0.188(15) 0.076(15) -0.040(12)
Cl5 0.181(11) 0.130(11) 0.52(2) 0.106(14) 0.108(14) 0.020(9)
Cl6 0.212(14) 0.182(13) 0.48(2) 0.164(14) 0.080(15) -0.010(11)
C3S 0.275(16) 0.217(13) 0.331(16) 0.194(14) 0.149(12) 0.044(12)
Cl7 0.259(16) 0.217(14) 0.362(16) 0.192(14) 0.127(14) 0.033(11)
Cl8 0.271(15) 0.252(14) 0.346(17) 0.210(13) 0.186(13) 0.075(11)
Cl9 0.312(17) 0.194(13) 0.326(16) 0.130(13) 0.165(14) 0.022(12)

loop_
_atom_type_symbol
_atom_type_description
_atom_type_scat_dispersion_real
_atom_type_scat_dispersion_imag
_atom_type_scat_source
C C 0.0033 0.0016 'International Tables Vol C Tables 4.2.6.8 and 6.1.1.4'
H H 0.0000 0.0000 'International Tables Vol C Tables 4.2.6.8 and 6.1.1.4'
N N 0.0061 0.0033 'International Tables Vol C Tables 4.2.6.8 and 6.1.1.4'
O O 0.0106 0.0060 'International Tables Vol C Tables 4.2.6.8 and 6.1.1.4'
Cl Cl 0.1484 0.1585 'International Tables Vol C Tables 4.2.6.8 and 6.1.1.4'
Fe Fe 0.3463 0.8444 'International Tables Vol C Tables 4.2.6.8 and 6.1.1.4'

loop_
_geom_angle_atom_site_label_1
_geom_angle_atom_site_label_2
_geom_angle_atom_site_label_3
_geom_angle
O1 Fe1 O19 96.3(6)
O1 Fe1 O23 99.6(6)
O19 Fe1 O23 164.1(6)
O1 Fe1 O17 95.1(6)
O19 Fe1 O17 92.6(6)
O23 Fe1 O17 85.6(6)
O1 Fe1 O21 96.9(6)
O19 Fe1 O21 86.2(6)
O23 Fe1 O21 92.2(6)
O17 Fe1 O21 168.0(7)
O1 Fe1 N1 179.5(7)
O19 Fe1 N1 83.6(7)
O23 Fe1 N1 80.6(7)
O17 Fe1 N1 84.4(7)
O21 Fe1 N1 83.6(7)
O1 Fe1 N11 176.0(9)
O19 Fe1 N11 80.8(8)
O23 Fe1 N11 83.3(8)
O17 Fe1 N11 87.8(8)
O21 Fe1 N11 80.2(8)
N1 Fe1 N11 4.3(13)
O1 Fe2 O5 101.2(6)
O1 Fe2 O25 97.0(6)
O5 Fe2 O25 92.2(5)
O1 Fe2 O18 92.0(5)
O5 Fe2 O18 166.5(6)
O25 Fe2 O18 88.9(6)
O1 Fe2 O4 172.9(6)
O5 Fe2 O4 85.9(6)
O25 Fe2 O4 82.5(6)
O18 Fe2 O4 80.9(6)
O1 Fe2 O20 97.2(6)
O5 Fe2 O20 86.7(5)
O25 Fe2 O20 165.7(6)
O18 Fe2 O20 89.0(5)
O4 Fe2 O20 83.2(6)
O1 Fe3 O12 96.8(5)
O1 Fe3 O22 93.3(6)
O12 Fe3 O22 88.1(6)
O1 Fe3 O26 94.0(6)
O12 Fe3 O26 89.7(6)
O22 Fe3 O26 172.5(6)
O1 Fe3 O11 178.8(6)
O12 Fe3 O11 84.2(6)
O22 Fe3 O11 85.9(6)
O26 Fe3 O11 86.8(6)
O1 Fe3 O24 98.3(6)
O12 Fe3 O24 164.8(6)
O22 Fe3 O24 93.0(6)
O26 Fe3 O24 87.3(6)
O11 Fe3 O24 80.7(6)
O2 Fe4 O27 98.1(6)
O2 Fe4 O35 94.4(6)
O27 Fe4 O35 86.5(6)
O2 Fe4 O29 95.1(6)
O27 Fe4 O29 90.8(6)
O35 Fe4 O29 170.5(6)
O2 Fe4 O14 98.0(6)
O27 Fe4 O14 163.9(6)
O35 Fe4 O14 92.5(6)
O29 Fe4 O14 87.5(6)
O2 Fe4 O15 177.1(6)
O27 Fe4 O15 79.0(6)
O35 Fe4 O15 85.4(6)
O29 Fe4 O15 85.2(6)
O14 Fe4 O15 84.9(6)
O2 Fe5 O36 94.6(6)
O2 Fe5 O7 96.3(6)
O36 Fe5 O7 93.5(6)
O2 Fe5 O33 96.8(6)
O36 Fe5 O33 168.6(6)
O7 Fe5 O33 84.6(5)
O2 Fe5 O8 176.4(6)
O36 Fe5 O8 83.2(6)
O7 Fe5 O8 86.7(6)
O33 Fe5 O8 85.4(6)
O2 Fe5 O31 93.2(6)
O36 Fe5 O31 86.4(6)
O7 Fe5 O31 170.5(6)
O33 Fe5 O31 93.6(6)
O8 Fe5 O31 83.8(6)
O2 Fe6 O30 95.7(6)
O2 Fe6 O32 96.0(6)
O30 Fe6 O32 168.0(5)
O2 Fe6 O34 96.1(5)
O30 Fe6 O34 88.1(6)
O32 Fe6 O34 93.3(6)
O2 Fe6 O28 97.0(5)
O30 Fe6 O28 91.6(7)
O32 Fe6 O28 84.3(6)
O34 Fe6 O28 166.8(6)
O2 Fe6 N2 179.4(4)
O30 Fe6 N2 83.9(5)
O32 Fe6 N2 84.4(5)
O34 Fe6 N2 83.4(5)
O28 Fe6 N2 83.5(5)
Fe1 O1 Fe2 117.4(7)
Fe1 O1 Fe3 116.2(7)
Fe2 O1 Fe3 125.5(7)
Fe4 O2 Fe6 117.6(6)
Fe4 O2 Fe5 125.5(7)
Fe6 O2 Fe5 116.1(7)
C1 O3 H3 109.5
C7 O4 Fe2 123.3(13)
C9 O5 Fe2 129.5(13)
C15 O6 C16 114.9(14)
C17 O7 Fe5 128.0(13)
C19 O8 Fe5 129.3(14)
C25 O9 H9 109.5
C26 O10 H10 109.5
C32 O11 Fe3 130.7(13)
C34 O12 Fe3 128.4(13)
C41 O13 C40 109.2(16)
C42 O14 Fe4 129.9(14)
C44 O15 Fe4 133.8(13)
C50 O16 H16 109.5
C51 O17 Fe1 129.7(19)
C51 O18 Fe2 125.1(17)
C59 O19 Fe1 125.3(17)
C59 O20 Fe2 131.8(17)
C67 O21 Fe1 128.7(15)
C67 O22 Fe3 134.8(15)
C75 O23 Fe1 132.6(17)
C75 O24 Fe3 129.6(17)
C83 O25 Fe2 132.4(17)
C83 O26 Fe3 127.8(17)
C91 O27 Fe4 133.2(12)
C91 O28 Fe6 131.6(13)
C99 O29 Fe4 132.6(10)
C99 O30 Fe6 134.6(10)
C107 O31 Fe5 121.6(9)
C107 O32 Fe6 130.0(9)
C115 O33 Fe5 130.2(11)
C115 O34 Fe6 125.0(11)
C123 O35 Fe4 127.0(10)
C123 O36 Fe5 135.0(10)
O3 C1 C2 117(3)
O3 C1 C6 120(3)
C2 C1 C6 123(3)
C1 C2 C3 119(3)
C1 C2 H2A 120.3
C3 C2 H2A 120.3
C2 C3 C4 121(2)
C2 C3 H3A 119.6
C4 C3 H3A 119.6
C5 C4 C3 116(3)
C5 C4 H4A 121.8
C3 C4 H4A 121.8
C4 C5 C6 128(2)
C4 C5 H5A 116.2
C6 C5 H5A 116.2
C5 C6 C1 112(2)
C5 C6 C7 125(2)
C1 C6 C7 122(2)
O4 C7 C8 128(2)
O4 C7 C6 115(2)
C8 C7 C6 117(2)
C9 C8 C7 122(2)
C9 C8 H8A 119.1
C7 C8 H8A 119.1
O5 C9 C8 125(2)
O5 C9 C10 114.4(19)
C8 C9 C10 120(2)
C11 C10 C15 125.0(19)
C11 C10 C9 115.1(19)
C15 C10 C9 119.9(19)
C10 C11 C12 117(2)
C10 C11 H11A 121.4
C12 C11 H11A 121.4
C13 C12 C11 119(2)
C13 C12 H12A 120.5
C11 C12 H12A 120.5
C12 C13 C14 125(2)
C12 C13 H13A 117.6
C14 C13 H13A 117.6
C13 C14 C15 120(2)
C13 C14 C17 121(2)
C15 C14 C17 118(2)
O6 C15 C14 127.0(19)
O6 C15 C10 119.0(17)
C14 C15 C10 113(2)
O6 C16 H16A 109.5
O6 C16 H16B 109.5
H16A C16 H16B 109.5
O6 C16 H16C 109.5
H16A C16 H16C 109.5
H16B C16 H16C 109.5
O7 C17 C18 122(2)
O7 C17 C14 111.0(19)
C18 C17 C14 127(2)
C19 C18 C17 131(2)
C19 C18 H18A 114.5
C17 C18 H18A 114.5
O8 C19 C18 120(2)
O8 C19 C20 115.4(19)
C18 C19 C20 125(2)
C21 C20 C25 118(2)
C21 C20 C19 118(2)
C25 C20 C19 124(2)
C22 C21 C20 117(2)
C22 C21 H21A 121.4
C20 C21 H21A 121.4
C23 C22 C21 122(2)
C23 C22 H22A 118.9
C21 C22 H22A 118.9
C24 C23 C22 120(2)
C24 C23 H23A 119.9
C22 C23 H23A 119.9
C23 C24 C25 119(2)
C23 C24 H24A 120.3
C25 C24 H24A 120.3
C24 C25 O9 119(2)
C24 C25 C20 123(2)
O9 C25 C20 118(2)
C27 C26 O10 118.6(19)
C27 C26 C31 122(2)
O10 C26 C31 119.6(19)
C26 C27 C28 121(2)
C26 C27 H27A 119.6
C28 C27 H27A 119.6
C29 C28 C27 119(2)
C29 C28 H28A 120.5
C27 C28 H28A 120.5
C30 C29 C28 121(2)
C30 C29 H29A 119.6
C28 C29 H29A 119.6
C29 C30 C31 122(2)
C29 C30 H30A 119.2
C31 C30 H30A 119.2
C26 C31 C30 116(2)
C26 C31 C32 124(2)
C30 C31 C32 120.6(19)
O11 C32 C33 119.5(19)
O11 C32 C31 114.4(18)
C33 C32 C31 126(2)
C32 C33 C34 126(2)
C32 C33 H33A 117.0
C34 C33 H33A 117.0
O12 C34 C33 125.7(18)
O12 C34 C35 112(2)
C33 C34 C35 121(2)
C36 C35 C40 117(2)
C36 C35 C34 118(2)
C40 C35 C34 125(2)
C35 C36 C37 124(2)
C35 C36 H36A 118.1
C37 C36 H36A 118.1
C36 C37 C38 118(2)
C36 C37 H37A 121.0
C38 C37 H37A 121.0
C37 C38 C39 116(2)
C37 C38 H38A 122.1
C39 C38 H38A 122.1
C40 C39 C38 124(2)
C40 C39 C42 120(2)
C38 C39 C42 115(2)
C39 C40 O13 122.2(19)
C39 C40 C35 120(2)
O13 C40 C35 117.2(18)
O13 C41 H41A 109.5
O13 C41 H41B 109.5
H41A C41 H41B 109.5
O13 C41 H41C 109.5
H41A C41 H41C 109.5
H41B C41 H41C 109.5
O14 C42 C43 125(2)
O14 C42 C39 114.4(19)
C43 C42 C39 120(2)
C44 C43 C42 128(2)
C44 C43 H43A 115.8
C42 C43 H43A 115.8
O15 C44 C45 118(2)
O15 C44 C43 118(2)
C45 C44 C43 124(2)
C44 C45 C50 122(2)
C44 C45 C46 124(2)
C50 C45 C46 114(2)
C47 C46 C45 127(2)
C47 C46 H46A 116.3
C45 C46 H46A 116.3
C46 C47 C48 116(2)
C46 C47 H47A 121.9
C48 C47 H47A 121.9
C49 C48 C47 118(2)
C49 C48 H48A 120.9
C47 C48 H48A 120.9
C50 C49 C48 122(3)
C50 C49 H49A 119.2
C48 C49 H49A 119.2
C49 C50 O16 116(2)
C49 C50 C45 123(2)
O16 C50 C45 121(2)
O17 C51 O18 127(3)
O17 C51 C52 119(3)
O18 C51 C52 113(3)
C53 C52 C57 120.0
C53 C52 C51 121.0(19)
C57 C52 C51 119(2)
C52 C53 C54 120.0
C52 C53 H53A 120.0
C54 C53 H53A 120.0
C55 C54 C53 120.0
C55 C54 H54A 120.0
C53 C54 H54A 120.0
C56 C55 C54 120.0
C56 C55 H55A 120.0
C54 C55 H55A 120.0
C57 C56 C55 120.0
C57 C56 H56A 120.0
C55 C56 H56A 120.0
C58 C57 C56 111(2)
C58 C57 C52 128(2)
C56 C57 C52 120.0
C57 C58 H58A 109.5
C57 C58 H58B 109.5
H58A C58 H58B 109.5
C57 C58 H58C 109.5
H58A C58 H58C 109.5
H58B C58 H58C 109.5
O19 C59 O20 125(3)
O19 C59 C60 116(3)
O20 C59 C60 119(3)
C61 C60 C65 120.0
C61 C60 C59 115.8(19)
C65 C60 C59 124.1(19)
C60 C61 C62 120.0
C60 C61 H61A 120.0
C62 C61 H61A 120.0
C63 C62 C61 120.0
C63 C62 H62A 120.0
C61 C62 H62A 120.0
C64 C63 C62 120.0
C64 C63 H63A 120.0
C62 C63 H63A 120.0
C65 C64 C63 120.0
C65 C64 H64A 120.0
C63 C64 H64A 120.0
C66 C65 C64 117(2)
C66 C65 C60 123(2)
C64 C65 C60 120.0
C65 C66 H66A 109.5
C65 C66 H66B 109.5
H66A C66 H66B 109.5
C65 C66 H66C 109.5
H66A C66 H66C 109.5
H66B C66 H66C 109.5
O22 C67 O21 124(2)
O22 C67 C68 122(2)
O21 C67 C68 114(2)
C73 C68 C69 119(2)
C73 C68 C67 123(2)
C69 C68 C67 118(2)
C70 C69 C68 120(2)
C70 C69 H69A 119.9
C68 C69 H69A 119.9
C69 C70 C71 117(3)
C69 C70 H70A 121.6
C71 C70 H70A 121.6
C72 C71 C70 126(3)
C72 C71 H71A 117.0
C70 C71 H71A 117.0
C71 C72 C73 117(3)
C71 C72 H72A 121.4
C73 C72 H72A 121.4
C72 C73 C68 120(3)
C72 C73 C74 115(2)
C68 C73 C74 123(2)
C73 C74 H74A 109.5
C73 C74 H74B 109.5
H74A C74 H74B 109.5
C73 C74 H74C 109.5
H74A C74 H74C 109.5
H74B C74 H74C 109.5
O23 C75 O24 127(3)
O23 C75 C76 121(2)
O24 C75 C76 112(2)
C77 C76 C81 120.0
C77 C76 C75 116.1(16)
C81 C76 C75 123.9(16)
C76 C77 C78 120.0
C76 C77 H77A 120.0
C78 C77 H77A 120.0
C79 C78 C77 120.0
C79 C78 H78A 120.0
C77 C78 H78A 120.0
C78 C79 C80 120.0
C78 C79 H79A 120.0
C80 C79 H79A 120.0
C81 C80 C79 120.0
C81 C80 H80A 120.0
C79 C80 H80A 120.0
C80 C81 C76 120.0
C80 C81 C82 117.2(16)
C76 C81 C82 122.8(16)
C81 C82 H82A 109.5
C81 C82 H82B 109.5
H82A C82 H82B 109.5
C81 C82 H82C 109.5
H82A C82 H82C 109.5
H82B C82 H82C 109.5
O26 C83 O25 128(3)
O26 C83 C84 118(3)
O25 C83 C84 114(3)
C85 C84 C83 126(3)
C85 C84 C89 115(3)
C83 C84 C89 119(3)
C84 C85 C86 129(3)
C84 C85 H85A 115.7
C86 C85 H85A 115.7
C85 C86 C87 113(3)
C85 C86 H86A 123.3
C87 C86 H86A 123.3
C86 C87 C88 124(3)
C86 C87 H87A 117.8
C88 C87 H87A 117.8
C89 C88 C87 116(3)
C89 C88 H88A 121.8
C87 C88 H88A 121.8
C88 C89 C84 119(3)
C88 C89 C90 118(3)
C84 C89 C90 122(3)
C89 C90 H90A 109.5
C89 C90 H90B 109.5
H90A C90 H90B 109.5
C89 C90 H90C 109.5
H90A C90 H90C 109.5
H90B C90 H90C 109.5
O28 C91 O27 125(2)
O28 C91 C92 127(2)
O27 C91 C92 108(2)
C93 C92 C97 120.0
C93 C92 C91 120.9(18)
C97 C92 C91 119.1(18)
C92 C93 C94 120.0
C92 C93 H93A 120.0
C94 C93 H93A 120.0
C95 C94 C93 120.0
C95 C94 H94A 120.0
C93 C94 H94A 120.0
C94 C95 C96 120.0
C94 C95 H95A 120.0
C96 C95 H95A 120.0
C97 C96 C95 120.0
C97 C96 H96A 120.0
C95 C96 H96A 120.0
C98 C97 C96 118(2)
C98 C97 C92 122(2)
C96 C97 C92 120.0
C97 C98 H98A 109.5
C97 C98 H98B 109.5
H98A C98 H98B 109.5
C97 C98 H98C 109.5
H98A C98 H98C 109.5
H98B C98 H98C 109.5
O29 C99 O30 122.7(18)
O29 C99 C100 118.4(19)
O30 C99 C100 118.9(18)
C105 C100 C101 122(2)
C105 C100 C99 123(2)
C101 C100 C99 115(2)
C102 C101 C100 116(3)
C102 C101 H10A 121.9
C100 C101 H10A 121.9
C103 C102 C101 123(3)
C103 C102 H10B 118.5
C101 C102 H10B 118.5
C102 C103 C104 122(3)
C102 C103 H10C 118.9
C104 C103 H10C 118.9
C103 C104 C105 115(3)
C103 C104 H10D 122.6
C105 C104 H10D 122.6
C100 C105 C104 122(3)
C100 C105 C106 122(2)
C104 C105 C106 116(2)
C105 C106 H10F 109.5
C105 C106 H10G 109.5
H10F C106 H10G 109.5
C105 C106 H10H 109.5
H10F C106 H10H 109.5
H10G C106 H10H 109.5
O32 C107 O31 128.3(16)
O32 C107 C108 119.6(17)
O31 C107 C108 112.0(17)
C113 C108 C109 114(2)
C113 C108 C107 129(2)
C109 C108 C107 116(2)
C108 C109 C110 125(2)
C108 C109 H10E 117.6
C110 C109 H10E 117.6
C111 C110 C109 117(2)
C111 C110 H11B 121.4
C109 C110 H11B 121.4
C110 C111 C112 127(3)
C110 C111 H11C 116.5
C112 C111 H11C 116.5
C111 C112 C113 113(2)
C111 C112 H11D 123.4
C113 C112 H11D 123.4
C108 C113 C112 123(2)
C108 C113 C114 123(2)
C112 C113 C114 114(2)
C113 C114 H11H 109.5
C113 C114 H11I 109.5
H11H C114 H11I 109.5
C113 C114 H11J 109.5
H11H C114 H11J 109.5
H11I C114 H11J 109.5
O33 C115 O34 126.1(19)
O33 C115 C116 121(2)
O34 C115 C116 113(2)
C117 C116 C121 120.0
C117 C116 C115 114.6(18)
C121 C116 C115 125.1(18)
C118 C117 C116 120.0
C118 C117 H11E 120.0
C116 C117 H11E 120.0
C119 C118 C117 120.0
C119 C118 H11F 120.0
C117 C118 H11F 120.0
C118 C119 C120 120.0
C118 C119 H11G 120.0
C120 C119 H11G 120.0
C119 C120 C121 120.0
C119 C120 H12B 120.0
C121 C120 H12B 120.0
C120 C121 C116 120.0
C120 C121 C122 121.5(16)
C116 C121 C122 118.3(16)
C121 C122 H12G 109.5
C121 C122 H12H 109.5
H12G C122 H12H 109.5
C121 C122 H12I 109.5
H12G C122 H12I 109.5
H12H C122 H12I 109.5
O36 C123 O35 127.3(19)
O36 C123 C124 116(2)
O35 C123 C124 117(2)
C129 C124 C125 122(2)
C129 C124 C123 122(2)
C125 C124 C123 116(2)
C126 C125 C124 118(3)
C126 C125 H12C 121.2
C124 C125 H12C 121.2
C127 C126 C125 122(3)
C127 C126 H12D 118.9
C125 C126 H12D 118.9
C128 C127 C126 121(3)
C128 C127 H12E 119.7
C126 C127 H12E 119.7
C127 C128 C129 122(3)
C127 C128 H12F 119.0
C129 C128 H12F 119.0
C124 C129 C130 124(2)
C124 C129 C128 116(3)
C130 C129 C128 120(3)
C129 C130 H13K 109.5
C129 C130 H13L 109.5
H13K C130 H13L 109.5
C129 C130 H13M 109.5
H13K C130 H13M 109.5
H13L C130 H13M 109.5
C131 N1 C135 120.0
C131 N1 Fe1 117.1(15)
C135 N1 Fe1 122.9(15)
C132 C131 N1 120.0
C132 C131 H13B 120.0
N1 C131 H13B 120.0
C133 C132 C131 120.0
C133 C132 H13C 120.0
C131 C132 H13C 120.0
C132 C133 C134 120.0
C132 C133 H13D 120.0
C134 C133 H13D 120.0
C135 C134 C133 120.0
C135 C134 H13E 120.0
C133 C134 H13E 120.0
C134 C135 N1 120.0
C134 C135 H13F 120.0
N1 C135 H13F 120.0
C136 N2 C140 120(2)
C136 N2 Fe6 120.6(18)
C140 N2 Fe6 119.2(16)
N2 C136 C137 121(2)
N2 C136 H13G 119.3
C137 C136 H13G 119.3
C138 C137 C136 119(3)
C138 C137 H13H 120.4
C136 C137 H13H 120.4
C137 C138 C139 120(3)
C137 C138 H13I 119.9
C139 C138 H13I 119.9
C138 C139 C140 120(3)
C138 C139 H13J 120.2
C140 C139 H13J 120.2
N2 C140 C139 119(2)
N2 C140 H14A 120.4
C139 C140 H14A 120.4
C141 N11 C145 120.0
C141 N11 Fe1 117.8(17)
C145 N11 Fe1 122.1(17)
N11 C141 C142 120.0
N11 C141 H14B 120.0
C142 C141 H14B 120.0
C141 C142 C143 120.0
C141 C142 H14C 120.0
C143 C142 H14C 120.0
C144 C143 C142 120.0
C144 C143 H14D 120.0
C142 C143 H14D 120.0
C145 C144 C143 120.0
C145 C144 H14E 120.0
C143 C144 H14E 120.0
C144 C145 N11 120.0
C144 C145 H14F 120.0
N11 C145 H14F 120.0
Cl1 C1S Cl3 109.4(15)
Cl1 C1S Cl2 110.3(15)
Cl3 C1S Cl2 111.1(15)
Cl1 C1S H1S 108.7
Cl3 C1S H1S 108.7
Cl2 C1S H1S 108.7
Cl5 C2S Cl4 107.5(17)
Cl5 C2S Cl6 108.7(17)
Cl4 C2S Cl6 108.4(17)
Cl5 C2S H2S 110.7
Cl4 C2S H2S 110.7
Cl6 C2S H2S 110.7
Cl7 C3S Cl8 110.0(17)
Cl7 C3S Cl9 108.3(16)
Cl8 C3S Cl9 109.1(17)
Cl7 C3S H3S 109.8
Cl8 C3S H3S 109.8
Cl9 C3S H3S 109.8

loop_
_geom_bond_atom_site_label_1
_geom_bond_atom_site_label_2
_geom_bond_distance
Fe1 O1 1.895(13)
Fe1 O19 1.984(14)
Fe1 O23 2.002(14)
Fe1 O17 2.011(16)
Fe1 O21 2.018(14)
Fe1 N1 2.179(19)
Fe1 N11 2.27(2)
Fe2 O1 1.915(13)
Fe2 O5 1.965(14)
Fe2 O25 1.986(15)
Fe2 O18 2.012(13)
Fe2 O4 2.022(17)
Fe2 O20 2.067(16)
Fe3 O1 1.942(13)
Fe3 O12 1.968(13)
Fe3 O22 2.015(16)
Fe3 O26 2.019(15)
Fe3 O11 2.031(13)
Fe3 O24 2.041(15)
Fe4 O2 1.890(14)
Fe4 O27 1.992(13)
Fe4 O35 1.999(15)
Fe4 O29 2.009(16)
Fe4 O14 2.027(15)
Fe4 O15 2.065(15)
Fe5 O2 1.934(13)
Fe5 O36 1.965(14)
Fe5 O7 1.973(13)
Fe5 O33 2.008(13)
Fe5 O8 2.069(14)
Fe5 O31 2.070(13)
Fe6 O2 1.927(12)
Fe6 O30 1.959(17)
Fe6 O32 1.982(14)
Fe6 O34 2.007(13)
Fe6 O28 2.024(13)
Fe6 N2 2.193(18)
O3 C1 1.36(3)
O3 H3 0.8400
O4 C7 1.30(3)
O5 C9 1.29(2)
O6 C15 1.31(2)
O6 C16 1.43(2)
O7 C17 1.35(2)
O8 C19 1.33(2)
O9 C25 1.39(3)
O9 H9 0.8400
O10 C26 1.39(2)
O10 H10 0.8400
O11 C32 1.32(2)
O12 C34 1.29(2)
O13 C41 1.39(2)
O13 C40 1.40(2)
O14 C42 1.24(2)
O15 C44 1.29(2)
O16 C50 1.36(3)
O16 H16 0.8400
O17 C51 1.24(3)
O18 C51 1.28(4)
O19 C59 1.25(3)
O20 C59 1.25(3)
O21 C67 1.28(3)
O22 C67 1.25(3)
O23 C75 1.25(3)
O24 C75 1.26(3)
O25 C83 1.28(3)
O26 C83 1.25(3)
O27 C91 1.27(3)
O28 C91 1.24(3)
O29 C99 1.26(2)
O30 C99 1.27(2)
O31 C107 1.31(2)
O32 C107 1.23(2)
O33 C115 1.24(3)
O34 C115 1.28(3)
O35 C123 1.27(2)
O36 C123 1.24(2)
C1 C2 1.36(3)
C1 C6 1.45(3)
C2 C3 1.39(4)
C2 H2A 0.9500
C3 C4 1.41(4)
C3 H3A 0.9500
C4 C5 1.36(3)
C4 H4A 0.9500
C5 C6 1.39(3)
C5 H5A 0.9500
C6 C7 1.53(3)
C7 C8 1.36(3)
C8 C9 1.34(3)
C8 H8A 0.9500
C9 C10 1.51(3)
C10 C11 1.39(3)
C10 C15 1.45(3)
C11 C12 1.41(3)
C11 H11A 0.9500
C12 C13 1.34(3)
C12 H12A 0.9500
C13 C14 1.38(3)
C13 H13A 0.9500
C14 C15 1.43(3)
C14 C17 1.50(3)
C16 H16A 0.9800
C16 H16B 0.9800
C16 H16C 0.9800
C17 C18 1.37(3)
C18 C19 1.35(3)
C18 H18A 0.9500
C19 C20 1.43(3)
C20 C21 1.41(3)
C20 C25 1.43(3)
C21 C22 1.41(3)
C21 H21A 0.9500
C22 C23 1.40(3)
C22 H22A 0.9500
C23 C24 1.35(3)
C23 H23A 0.9500
C24 C25 1.36(3)
C24 H24A 0.9500
C26 C27 1.35(3)
C26 C31 1.43(3)
C27 C28 1.41(3)
C27 H27A 0.9500
C28 C29 1.39(3)
C28 H28A 0.9500
C29 C30 1.34(3)
C29 H29A 0.9500
C30 C31 1.45(3)
C30 H30A 0.9500
C31 C32 1.47(3)
C32 C33 1.35(3)
C33 C34 1.37(3)
C33 H33A 0.9500
C34 C35 1.51(3)
C35 C36 1.36(3)
C35 C40 1.43(3)
C36 C37 1.40(3)
C36 H36A 0.9500
C37 C38 1.42(3)
C37 H37A 0.9500
C38 C39 1.44(3)
C38 H38A 0.9500
C39 C40 1.29(3)
C39 C42 1.52(3)
C41 H41A 0.9800
C41 H41B 0.9800
C41 H41C 0.9800
C42 C43 1.40(3)
C43 C44 1.39(3)
C43 H43A 0.9500
C44 C45 1.38(3)
C45 C50 1.40(3)
C45 C46 1.41(3)
C46 C47 1.35(3)
C46 H46A 0.9500
C47 C48 1.45(3)
C47 H47A 0.9500
C48 C49 1.41(3)
C48 H48A 0.9500
C49 C50 1.35(3)
C49 H49A 0.9500
C51 C52 1.51(3)
C52 C53 1.3900
C52 C57 1.3900
C53 C54 1.3900
C53 H53A 0.9500
C54 C55 1.3900
C54 H54A 0.9500
C55 C56 1.3900
C55 H55A 0.9500
C56 C57 1.3900
C56 H56A 0.9500
C57 C58 1.36(4)
C58 H58A 0.9800
C58 H58B 0.9800
C58 H58C 0.9800
C59 C60 1.48(3)
C60 C61 1.3900
C60 C65 1.3900
C61 C62 1.3900
C61 H61A 0.9500
C62 C63 1.3900
C62 H62A 0.9500
C63 C64 1.3900
C63 H63A 0.9500
C64 C65 1.3900
C64 H64A 0.9500
C65 C66 1.35(3)
C66 H66A 0.9800
C66 H66B 0.9800
C66 H66C 0.9800
C67 C68 1.47(3)
C68 C73 1.39(3)
C68 C69 1.43(3)
C69 C70 1.36(3)
C69 H69A 0.9500
C70 C71 1.38(3)
C70 H70A 0.9500
C71 C72 1.34(3)
C71 H71A 0.9500
C72 C73 1.38(3)
C72 H72A 0.9500
C73 C74 1.48(3)
C74 H74A 0.9800
C74 H74B 0.9800
C74 H74C 0.9800
C75 C76 1.52(3)
C76 C77 1.3900
C76 C81 1.3901
C77 C78 1.3900
C77 H77A 0.9500
C78 C79 1.3900
C78 H78A 0.9500
C79 C80 1.3900
C79 H79A 0.9500
C80 C81 1.3900
C80 H80A 0.9500
C81 C82 1.46(3)
C82 H82A 0.9800
C82 H82B 0.9800
C82 H82C 0.9800
C83 C84 1.45(4)
C84 C85 1.34(4)
C84 C89 1.54(4)
C85 C86 1.40(3)
C85 H85A 0.9500
C86 C87 1.41(4)
C86 H86A 0.9500
C87 C88 1.45(4)
C87 H87A 0.9500
C88 C89 1.41(4)
C88 H88A 0.9500
C89 C90 1.57(4)
C90 H90A 0.9800
C90 H90B 0.9800
C90 H90C 0.9800
C91 C92 1.51(3)
C92 C93 1.3900
C92 C97 1.3900
C93 C94 1.3900
C93 H93A 0.9500
C94 C95 1.3900
C94 H94A 0.9500
C95 C96 1.3900
C95 H95A 0.9500
C96 C97 1.3900
C96 H96A 0.9500
C97 C98 1.32(3)
C98 H98A 0.9800
C98 H98B 0.9800
C98 H98C 0.9800
C99 C100 1.53(3)
C100 C105 1.33(3)
C100 C101 1.38(3)
C101 C102 1.35(3)
C101 H10A 0.9500
C102 C103 1.34(3)
C102 H10B 0.9500
C103 C104 1.37(3)
C103 H10C 0.9500
C104 C105 1.41(3)
C104 H10D 0.9500
C105 C106 1.59(3)
C106 H10F 0.9800
C106 H10G 0.9800
C106 H10H 0.9800
C107 C108 1.52(3)
C108 C113 1.31(3)
C108 C109 1.34(3)
C109 C110 1.36(3)
C109 H10E 0.9500
C110 C111 1.24(3)
C110 H11B 0.9500
C111 C112 1.31(3)
C111 H11C 0.9500
C112 C113 1.45(3)
C112 H11D 0.9500
C113 C114 1.55(4)
C114 H11H 0.9800
C114 H11I 0.9800
C114 H11J 0.9800
C115 C116 1.54(3)
C116 C117 1.3900
C116 C121 1.3900
C117 C118 1.3900
C117 H11E 0.9500
C118 C119 1.3900
C118 H11F 0.9500
C119 C120 1.3900
C119 H11G 0.9500
C120 C121 1.3900
C120 H12B 0.9500
C121 C122 1.51(3)
C122 H12G 0.9800
C122 H12H 0.9800
C122 H12I 0.9800
C123 C124 1.54(3)
C124 C129 1.37(3)
C124 C125 1.42(3)
C125 C126 1.41(3)
C125 H12C 0.9500
C126 C127 1.35(4)
C126 H12D 0.9500
C127 C128 1.32(3)
C127 H12E 0.9500
C128 C129 1.49(3)
C128 H12F 0.9500
C129 C130 1.49(3)
C130 H13K 0.9800
C130 H13L 0.9800
C130 H13M 0.9800
N1 C131 1.3900
N1 C135 1.3900
C131 C132 1.3900
C131 H13B 0.9500
C132 C133 1.3900
C132 H13C 0.9500
C133 C134 1.3900
C133 H13D 0.9500
C134 C135 1.3900
C134 H13E 0.9500
C135 H13F 0.9500
N2 C136 1.33(3)
N2 C140 1.35(3)
C136 C137 1.45(3)
C136 H13G 0.9500
C137 C138 1.32(3)
C137 H13H 0.9500
C138 C139 1.38(3)
C138 H13I 0.9500
C139 C140 1.44(3)
C139 H13J 0.9500
C140 H14A 0.9500
N11 C141 1.3900
N11 C145 1.3900
C141 C142 1.3900
C141 H14B 0.9500
C142 C143 1.3900
C142 H14C 0.9500
C143 C144 1.3900
C143 H14D 0.9500
C144 C145 1.3900
C144 H14E 0.9500
C145 H14F 0.9500
C1S Cl1 1.682(18)
C1S Cl3 1.683(17)
C1S Cl2 1.694(17)
C1S H1S 1.0000
C2S Cl5 1.683(19)
C2S Cl4 1.70(2)
C2S Cl6 1.698(19)
C2S H2S 1.0000
C3S Cl7 1.681(19)
C3S Cl8 1.685(19)
C3S Cl9 1.694(19)
C3S H3S 1.0000

loop_
_platon_squeeze_void_nr
_platon_squeeze_void_average_x
_platon_squeeze_void_average_y
_platon_squeeze_void_average_z
_platon_squeeze_void_volume
_platon_squeeze_void_count_electrons
1 0.132 0.918 0.342 17.0 3.8
2 0.500 0.500 1.000 219.1 52.1
3 0.500 1.000 0.000 143.1 46.0
4 0.868 0.081 0.658 16.9 0.7
